data_7122047
loop_
_publ_author_name
'Yan, Chao'
'Yang, Hongwei'
'Qi, Xiujuan'
'Jin, Yunhe'
'Wang, Kangcai'
'Liu, Tianlin'
'Tian, Junjun'
'Nie, Fude'
'Cheng, Guangbin'
'Zhang, Qinghua'

_publ_section_title
;
 A simple and versatile strategy for taming FOX-7.
;
_journal_issue 67
_journal_name_full 'Chemical communications (Cambridge, England)'
_journal_page_first 9333
_journal_page_last 9336
_journal_paper_doi 10.1039/c8cc05562a
_journal_volume 54
_journal_year 2018
_chemical_formula_moiety 'C4 H5 Cl N6 O6'
_chemical_formula_sum 'C4 H5 Cl N6 O6'
_chemical_formula_weight 268.59
_space_group_crystal_system monoclinic
_space_group_IT_number 14
_space_group_name_Hall '-P 2ybc'
_space_group_name_H-M_alt 'P 1 21/c 1'
_symmetry_space_group_name_Hall '-P 2ybc'
_symmetry_space_group_name_H-M 'P 1 21/c 1'
_atom_sites_solution_hydrogens geom
_atom_sites_solution_primary direct
_audit_creation_date 2018-07-24
_audit_creation_method
;
Olex2 1.2-beta
(compiled 2016.07.08 svn.r3312 for OlexSys, GUI svn.r5203)
;
_audit_update_record
;
2018-07-24 deposited with the CCDC.
2018-07-27 downloaded from the CCDC.
;
_cell_angle_alpha 90
_cell_angle_beta 110.736(11)
_cell_angle_gamma 90
_cell_formula_units_Z 4
_cell_length_a 8.582(5)
_cell_length_b 11.470(7)
_cell_length_c 10.482(6)
_cell_measurement_reflns_used 1464
_cell_measurement_temperature 173
_cell_measurement_theta_max 27.54
_cell_measurement_theta_min 2.54
_cell_volume 965.0(10)
_computing_cell_refinement 'SAINT v8.34A (Bruker, 2013)'
_computing_data_reduction 'SAINT v8.34A (Bruker, 2013)'
_computing_molecular_graphics 'Olex2 (Dolomanov et al., 2009)'
_computing_publication_material 'Olex2 (Dolomanov et al., 2009)'
_computing_structure_refinement 'ShelXL (Sheldrick, 2015)'
_computing_structure_solution 'SIR2004 (Burla et al., 2007)'
_diffrn_ambient_temperature 173
_diffrn_measured_fraction_theta_full 0.981
_diffrn_measured_fraction_theta_max 0.975
_diffrn_measurement_device_type 'Bruker APEX-II CCD'
_diffrn_measurement_method '\f and \w scans'
_diffrn_radiation_type MoK\a
_diffrn_radiation_wavelength 0.71073
_diffrn_reflns_av_R_equivalents 0.0428
_diffrn_reflns_av_unetI/netI 0.0591
_diffrn_reflns_Laue_measured_fraction_full 0.981
_diffrn_reflns_Laue_measured_fraction_max 0.975
_diffrn_reflns_limit_h_max 11
_diffrn_reflns_limit_h_min -11
_diffrn_reflns_limit_k_max 14
_diffrn_reflns_limit_k_min -14
_diffrn_reflns_limit_l_max 13
_diffrn_reflns_limit_l_min -13
_diffrn_reflns_number 5264
_diffrn_reflns_point_group_measured_fraction_full 0.981
_diffrn_reflns_point_group_measured_fraction_max 0.975
_diffrn_reflns_theta_full 25.242
_diffrn_reflns_theta_max 27.672
_diffrn_reflns_theta_min 2.538
_diffrn_standards_number 0
_exptl_absorpt_coefficient_mu 0.431
_exptl_absorpt_correction_T_max 0.7456
_exptl_absorpt_correction_T_min 0.6053
_exptl_absorpt_correction_type multi-scan
_exptl_absorpt_process_details
;
SADABS-2014/5 (Bruker,2014/5) was used for absorption correction.
wR2(int) was 0.0756 before and 0.0587 after correction.
The Ratio of minimum to maximum transmission is 0.8118.
The \l/2 correction factor is 0.00150.
;
_exptl_crystal_colour 'clear whiteish colourless'
_exptl_crystal_colour_lustre clear
_exptl_crystal_colour_modifier whiteish
_exptl_crystal_colour_primary colourless
_exptl_crystal_density_diffrn 1.849
_exptl_crystal_description block
_exptl_crystal_F_000 544
_exptl_crystal_size_max 0.24
_exptl_crystal_size_mid 0.22
_exptl_crystal_size_min 0.2
_refine_diff_density_max 0.514
_refine_diff_density_min -0.383
_refine_diff_density_rms 0.080
_refine_ls_extinction_method none
_refine_ls_goodness_of_fit_ref 1.035
_refine_ls_hydrogen_treatment constr
_refine_ls_matrix_type full
_refine_ls_number_parameters 154
_refine_ls_number_reflns 2198
_refine_ls_number_restraints 0
_refine_ls_restrained_S_all 1.035
_refine_ls_R_factor_all 0.0492
_refine_ls_R_factor_gt 0.0397
_refine_ls_shift/su_max 0.001
_refine_ls_shift/su_mean 0.000
_refine_ls_structure_factor_coef Fsqd
_refine_ls_weighting_details 'w=1/[\s^2^(Fo^2^)+(0.0481P)^2^+0.0562P] where P=(Fo^2^+2Fc^2^)/3'
_refine_ls_weighting_scheme calc
_refine_ls_wR_factor_gt 0.0996
_refine_ls_wR_factor_ref 0.1052
_reflns_Friedel_coverage 0.000
_reflns_number_gt 1791
_reflns_number_total 2198
_reflns_threshold_expression 'I > 2\s(I)'
_cod_data_source_file c8cc05562a2.cif
_cod_data_source_block mo_20180043-yc-27_0m
_cod_depositor_comments 'Adding full bibliography for 7122046--7122052.cif.'
_cod_database_code 7122047
_shelx_space_group_comment
;
The symmetry employed for this shelxl refinement is uniquely defined
by the following loop, which should always be used as a source of
symmetry information in preference to the above space-group names.
They are only intended as comments.
;
_olex2_refinement_description
;
1. Fixed Uiso
 At 1.2 times of:
  All C(H,H) groups, All N(H) groups
2.a Secondary CH2 refined with riding coordinates:
 C2(H2A,H2B), C1(H1A,H1B)
2.b Aromatic/amide H refined with riding coordinates:
 N4(H4)
;
_shelx_shelxl_version_number 2014/7
_olex2_submission_special_instructions 'No special instructions were received'

loop_
_space_group_symop_operation_xyz
'x, y, z'
'-x, y+1/2, -z+1/2'
'-x, -y, -z'
'x, -y-1/2, z-1/2'

loop_
_atom_site_label
_atom_site_type_symbol
_atom_site_fract_x
_atom_site_fract_y
_atom_site_fract_z
_atom_site_U_iso_or_equiv
_atom_site_adp_type
_atom_site_occupancy
_atom_site_site_symmetry_order
_atom_site_calc_flag
_atom_site_refinement_flags_posn
Cl1 Cl 0.38042(5) 0.91532(4) 0.23174(5) 0.01761(16) Uani 1 1 d .
O5 O 0.49832(17) 0.81796(12) 0.58774(13) 0.0214(3) Uani 1 1 d .
O6 O 0.32795(16) 0.95830(12) 0.48839(14) 0.0203(3) Uani 1 1 d .
O3 O 0.48139(17) 0.62098(12) 0.38201(15) 0.0230(3) Uani 1 1 d .
O4 O 0.65008(15) 0.76354(14) 0.38477(14) 0.0243(4) Uani 1 1 d .
N3 N 0.15317(18) 0.72485(14) 0.40698(15) 0.0137(3) Uani 1 1 d .
N4 N 0.13863(18) 0.71420(14) 0.17786(16) 0.0162(4) Uani 1 1 d .
H4 H 0.1863 0.7324 0.1188 0.019 Uiso 1 1 calc R
N6 N 0.40375(19) 0.86868(14) 0.48854(16) 0.0148(3) Uani 1 1 d .
N2 N -0.01832(19) 0.57764(14) 0.25143(17) 0.0169(4) Uani 1 1 d .
N5 N 0.51581(19) 0.72302(15) 0.37394(16) 0.0161(4) Uani 1 1 d .
O2 O 0.1149(2) 0.43828(15) 0.18070(18) 0.0389(4) Uani 1 1 d .
O1 O 0.1261(2) 0.43511(16) 0.3887(2) 0.0425(5) Uani 1 1 d .
N1 N 0.0825(2) 0.47825(15) 0.27588(18) 0.0243(4) Uani 1 1 d .
C3 C 0.2063(2) 0.74698(15) 0.30926(18) 0.0106(4) Uani 1 1 d .
C4 C 0.3710(2) 0.81158(16) 0.34845(18) 0.0123(4) Uani 1 1 d .
C2 C 0.0054(2) 0.65000(19) 0.3715(2) 0.0193(4) Uani 1 1 d .
H2A H 0.0153 0.5988 0.4501 0.023 Uiso 1 1 calc R
H2B H -0.0943 0.6996 0.3546 0.023 Uiso 1 1 calc R
C1 C -0.0164(2) 0.64749(19) 0.1362(2) 0.0200(4) Uani 1 1 d .
H1A H -0.1130 0.7011 0.1072 0.024 Uiso 1 1 calc R
H1B H -0.0236 0.5962 0.0583 0.024 Uiso 1 1 calc R

loop_
_atom_site_aniso_label
_atom_site_aniso_U_11
_atom_site_aniso_U_22
_atom_site_aniso_U_33
_atom_site_aniso_U_23
_atom_site_aniso_U_13
_atom_site_aniso_U_12
Cl1 0.0208(2) 0.0168(3) 0.0158(3) 0.00241(18) 0.00732(19) -0.00447(18)
O5 0.0270(7) 0.0229(8) 0.0106(7) 0.0009(6) 0.0021(6) -0.0012(6)
O6 0.0202(7) 0.0182(7) 0.0228(8) -0.0069(6) 0.0081(6) -0.0001(6)
O3 0.0243(7) 0.0166(8) 0.0276(8) 0.0001(6) 0.0088(6) 0.0049(6)
O4 0.0099(6) 0.0354(9) 0.0271(8) -0.0025(7) 0.0061(6) -0.0019(6)
N3 0.0135(7) 0.0157(8) 0.0130(8) -0.0023(6) 0.0060(6) -0.0032(6)
N4 0.0142(7) 0.0230(9) 0.0105(8) 0.0002(7) 0.0033(6) -0.0061(7)
N6 0.0134(7) 0.0173(8) 0.0138(8) -0.0037(7) 0.0048(6) -0.0046(6)
N2 0.0168(8) 0.0189(9) 0.0153(8) -0.0025(7) 0.0060(6) -0.0050(7)
N5 0.0147(7) 0.0204(9) 0.0131(8) -0.0028(7) 0.0048(6) 0.0019(7)
O2 0.0468(10) 0.0364(10) 0.0345(10) -0.0159(8) 0.0156(8) 0.0015(8)
O1 0.0569(11) 0.0362(10) 0.0432(11) 0.0193(9) 0.0284(9) 0.0095(9)
N1 0.0277(9) 0.0197(9) 0.0273(10) -0.0019(8) 0.0121(8) -0.0045(8)
C3 0.0093(8) 0.0095(8) 0.0126(9) -0.0009(7) 0.0034(7) -0.0005(7)
C4 0.0127(8) 0.0135(9) 0.0108(9) -0.0003(7) 0.0044(7) -0.0002(7)
C2 0.0180(9) 0.0234(11) 0.0193(10) -0.0053(8) 0.0101(8) -0.0072(8)
C1 0.0174(9) 0.0244(11) 0.0144(10) -0.0002(8) 0.0011(7) -0.0073(8)

loop_
_atom_type_symbol
_atom_type_description
_atom_type_scat_dispersion_real
_atom_type_scat_dispersion_imag
_atom_type_scat_source
C C 0.0033 0.0016 'International Tables Vol C Tables 4.2.6.8 and 6.1.1.4'
H H 0.0000 0.0000 'International Tables Vol C Tables 4.2.6.8 and 6.1.1.4'
Cl Cl 0.1484 0.1585 'International Tables Vol C Tables 4.2.6.8 and 6.1.1.4'
N N 0.0061 0.0033 'International Tables Vol C Tables 4.2.6.8 and 6.1.1.4'
O O 0.0106 0.0060 'International Tables Vol C Tables 4.2.6.8 and 6.1.1.4'

loop_
_geom_angle_atom_site_label_1
_geom_angle_atom_site_label_2
_geom_angle_atom_site_label_3
_geom_angle
C3 N3 C2 115.63(15)
C3 N4 H4 121.0
C3 N4 C1 118.01(15)
C1 N4 H4 121.0
O5 N6 C4 116.93(15)
O6 N6 O5 126.85(17)
O6 N6 C4 116.18(15)
N1 N2 C2 114.63(15)
N1 N2 C1 114.38(16)
C1 N2 C2 111.33(16)
O3 N5 C4 116.20(15)
O4 N5 O3 127.53(17)
O4 N5 C4 116.26(16)
O2 N1 N2 117.59(18)
O1 N1 N2 117.94(18)
O1 N1 O2 124.4(2)
N3 C3 N4 127.93(16)
N3 C3 C4 116.08(15)
N4 C3 C4 115.88(15)
N6 C4 Cl1 110.09(13)
N6 C4 N5 104.42(13)
N5 C4 Cl1 109.67(12)
C3 C4 Cl1 114.64(12)
C3 C4 N6 107.69(13)
C3 C4 N5 109.82(14)
N3 C2 H2A 108.9
N3 C2 H2B 108.9
N2 C2 N3 113.27(15)
N2 C2 H2A 108.9
N2 C2 H2B 108.9
H2A C2 H2B 107.7
N4 C1 H1A 110.0
N4 C1 H1B 110.0
N2 C1 N4 108.49(15)
N2 C1 H1A 110.0
N2 C1 H1B 110.0
H1A C1 H1B 108.4

loop_
_geom_bond_atom_site_label_1
_geom_bond_atom_site_label_2
_geom_bond_distance
Cl1 C4 1.729(2)
O5 N6 1.217(2)
O6 N6 1.216(2)
O3 N5 1.217(2)
O4 N5 1.210(2)
N3 C3 1.285(2)
N3 C2 1.466(2)
N4 H4 0.8800
N4 C3 1.345(2)
N4 C1 1.461(2)
N6 C4 1.540(2)
N2 N1 1.399(2)
N2 C2 1.461(3)
N2 C1 1.454(3)
N5 C4 1.553(2)
O2 N1 1.216(2)
O1 N1 1.212(2)
C3 C4 1.518(2)
C2 H2A 0.9900
C2 H2B 0.9900
C1 H1A 0.9900
C1 H1B 0.9900
